data_7229075
loop_
_publ_author_name
'Miguel A. G. Aranda'
'J. Paul Attfield'
'Sebastian Bruque'
'Fernando Palacio'

_publ_section_title
;
 Magnetic structures of MnPO4.D2O and MnAsO4.D2O from time-of-flight
 neutron powder diffraction data
;
_journal_name_full 'Journal of Materials Chemistry'
_journal_page_first 501
_journal_page_last 505
_journal_paper_doi 10.1039/JM9920200501
_journal_volume 2
_journal_year 1992
_chemical_formula_sum 'As D2 Mn O5'
_chemical_formula_weight 213.885
_space_group_IT_number 15
_symmetry_cell_setting monoclinic
_symmetry_Int_Tables_number 15
_symmetry_space_group_name_Hall '-C 2yc'
_symmetry_space_group_name_H-M 'C 1 2/c 1'
_cell_angle_alpha 90.
_cell_angle_beta 112.221(2)
_cell_angle_gamma 90.
_cell_formula_units_Z 4
_cell_length_a 6.8707(3)
_cell_length_b 7.6958(3)
_cell_length_c 7.3121(3)
_cell_volume 357.92(3)
_diffrn_ambient_temperature 4
_diffrn_radiation_probe neutron
_diffrn_radiation_type time-of-flight
_exptl_crystal_density_diffrn 3.969
_pd_proc_ls_prof_R_factor 0.026
_pd_proc_ls_prof_wR_factor 0.023
_cod_data_source_file J-mater-Chem-1992-2-501-505-2.cif
_cod_data_source_block MnAsO4-D2O
_cod_original_cell_volume 357.91(3)
_cod_original_sg_symbol_H-M 'C 2/c'
_cod_database_code 7229075

loop_
_space_group_symop_id
_space_group_symop_operation_xyz
1 x,y,z
2 -x,y,1/2-z
3 -x,-y,-z
4 x,-y,1/2+z
5 1/2+x,1/2+y,z
6 1/2-x,1/2+y,1/2-z
7 1/2-x,1/2-y,-z
8 1/2+x,1/2-y,1/2+z

loop_
_atom_site_label
_atom_site_type_symbol
_atom_site_thermal_displace_type
_atom_site_fract_x
_atom_site_fract_y
_atom_site_fract_z
_atom_site_occupancy
_atom_site_U_iso_or_equiv
_atom_site_calc_flag
_atom_site_refinement_flags
_atom_site_disorder_assembly
_atom_site_disorder_group
As As Uiso 0.00000 0.4275(2) 0.25000 1.000 0.0036(4) . . . .
Mn Mn Uiso 0.25000 0.25000 0.00000 1.000 0.0099(8) . . . .
O1 O Uiso 0.4713(2) 0.1929(2) -0.0772(2) 1.000 0.0044(3) . . . .
O2 O Uiso 0.2852(2) -0.0493(2) -0.3487(2) 1.000 0.0025(3) . . . .
O3 O Uiso 0.00000 -0.1095(3) 0.25000 1.000 0.0028(4) . . . .
D D Uiso 0.0810(2) -0.0332(2) 0.1994(2) 1.000 0.0101(5) . . . .

loop_
_geom_angle_atom_site_label_1
_geom_angle_atom_site_label_2
_geom_angle_atom_site_label_3
_geom_angle
_geom_angle_site_symmetry_1
_geom_angle_site_symmetry_2
_geom_angle_site_symmetry_3
_geom_angle_publ_flag
O1 As O2 107.90(7) 7_555 . 7_555 yes
O1 As O1 111.09(12) 7_555 . 8_455 yes
O1 As O2 109.25(7) 7_555 . 8_455 yes
O1 As O2 109.25(7) 8_455 . 7_555 yes
O2 As O2 111.47(11) 7_555 . 8_455 yes
O1 As O2 107.90(7) 8_455 . 8_455 yes
O1 Mn O3 95.74(5) . . 3_555 yes
O1 Mn O2 92.69(6) . . 4_555 yes
O1 Mn O3 84.26(5) . . 5_555 yes
O1 Mn O2 87.31(6) . . 6_554 yes
O1 Mn O1 180.00 . . 7_555 yes
O2 Mn O3 88.39(6) 4_555 . 3_555 yes
O3 Mn O3 180.00 3_555 . 5_555 yes
O2 Mn O3 91.61(6) 6_554 . 3_555 yes
O1 Mn O3 84.26(5) 7_555 . 3_555 yes
O2 Mn O3 91.61(6) 4_555 . 5_555 yes
O2 Mn O2 180.00 4_555 . 6_554 yes
O1 Mn O2 87.31(6) 7_555 . 4_555 yes
O2 Mn O3 88.39(6) 6_554 . 5_555 yes
O1 Mn O3 95.74(5) 7_555 . 5_555 yes
O1 Mn O2 92.69(6) 7_555 . 6_554 yes
As O1 Mn 135.82(9) 7_555 . . yes
As O2 Mn 128.27(9) 7_555 . 4_554 yes
Mn O3 Mn 122.70(10) 3_555 . 4_555 yes
D O3 D 105.8(3) . . 2_555 yes
Mn O3 D 110.54(8) 3_555 . . yes
Mn O3 D 103.16(9) 4_555 . . yes
Mn O3 D 103.16(9) 3_555 . 2_555 yes
Mn O3 D 110.54(8) 4_555 . 2_555 yes

loop_
_geom_bond_atom_site_label_1
_geom_bond_atom_site_label_2
_geom_bond_distance
_geom_bond_site_symmetry_1
_geom_bond_site_symmetry_2
_geom_bond_publ_flag
As O1 1.6378(17) . 7_555 yes
As O2 1.6649(17) . 7_555 yes
As O1 1.6378(17) . 8_455 yes
As O2 1.6649(17) . 8_455 yes
Mn O1 1.8636(15) . . yes
Mn O3 2.2553(11) . 3_555 yes
Mn O2 1.8616(15) . 4_555 yes
Mn O3 2.2553(11) . 5_555 yes
Mn O2 1.8616(15) . 6_554 yes
Mn O1 1.8636(15) . 7_555 yes
O3 D 0.973(2) . . yes
O3 D 0.973(2) . 2_555 yes

loop_
_geom_hbond_atom_site_label_D
_geom_hbond_atom_site_label_H
_geom_hbond_atom_site_label_A
_geom_hbond_distance_DH
_geom_hbond_distance_HA
_geom_hbond_distance_DA
_geom_hbond_angle_DHA
_geom_hbond_site_symmetry_A
_geom_hbond_publ_flag
O3 D O2 0.973(2) 1.694(2) 2.6313(18) 160.54(16) 4_555 yes
